data_7103573
loop_
_publ_author_name
'Kobayashi, Junji'
'Nakafuji, Shin-ya'
'Yatabe, Atsushi'
'Kawashima, Takayuki'

_publ_section_title
;
 A novel ylide-stabilized carbene; formation and electron donating
 ability of an amino(sulfur-ylide)carbene.
;
_journal_issue 46
_journal_name_full 'Chemical communications (Cambridge, England)'
_journal_page_first 6233
_journal_page_last 6235
_journal_paper_doi 10.1039/b813454e
_journal_year 2008
_chemical_formula_sum 'C52 H52 B N O S'
_chemical_formula_weight 749.82
_chemical_melting_point 408
_chemical_properties_physical hygroscopic
_space_group_IT_number 61
_symmetry_cell_setting orthorhombic
_symmetry_Int_Tables_number 61
_symmetry_space_group_name_Hall '-P 2ac 2ab'
_symmetry_space_group_name_H-M 'P b c a'
_atom_sites_solution_hydrogens geom
_atom_sites_solution_primary direct
_atom_sites_solution_secondary difmap
_audit_creation_method SHELXL-97
_cell_angle_alpha 90.00
_cell_angle_beta 90.00
_cell_angle_gamma 90.00
_cell_formula_units_Z 8
_cell_length_a 18.673(5)
_cell_length_b 23.053(7)
_cell_length_c 19.701(6)
_cell_measurement_reflns_used 7364
_cell_measurement_temperature 120(2)
_cell_measurement_theta_max 27.4835
_cell_measurement_theta_min 3.0402
_cell_volume 8481(4)
_computing_structure_refinement 'SHELXL-97 (Sheldrick, 1997)'
_computing_structure_solution 'SHELXS-97 (Sheldrick, 1990)'
_diffrn_ambient_temperature 120(2)
_diffrn_measured_fraction_theta_full 0.985
_diffrn_measured_fraction_theta_max 0.985
_diffrn_radiation_monochromator graphite
_diffrn_radiation_type MoK\a
_diffrn_radiation_wavelength 0.71070
_diffrn_reflns_av_R_equivalents 0.0390
_diffrn_reflns_av_sigmaI/netI 0.0365
_diffrn_reflns_limit_h_max 20
_diffrn_reflns_limit_h_min -21
_diffrn_reflns_limit_k_max 27
_diffrn_reflns_limit_k_min -26
_diffrn_reflns_limit_l_max 23
_diffrn_reflns_limit_l_min -23
_diffrn_reflns_number 52084
_diffrn_reflns_theta_full 25.00
_diffrn_reflns_theta_max 25.00
_diffrn_reflns_theta_min 3.01
_diffrn_source 'fine-focus sealed tube'
_exptl_absorpt_coefficient_mu 0.115
_exptl_absorpt_correction_T_max 0.9773
_exptl_absorpt_correction_T_min 0.9773
_exptl_absorpt_correction_type multi-scan
_exptl_absorpt_process_details
;
Jacobson, R. (1998) Private communication
;
_exptl_crystal_colour Colorless
_exptl_crystal_density_diffrn 1.175
_exptl_crystal_density_method 'not measured'
_exptl_crystal_description Block
_exptl_crystal_F_000 3200
_exptl_crystal_recrystallization_method THF/Methanol
_exptl_crystal_size_max 0.20
_exptl_crystal_size_mid 0.20
_exptl_crystal_size_min 0.20
_refine_diff_density_max 0.692
_refine_diff_density_min -0.689
_refine_diff_density_rms 0.047
_refine_ls_extinction_method none
_refine_ls_goodness_of_fit_ref 1.069
_refine_ls_hydrogen_treatment constr
_refine_ls_matrix_type full
_refine_ls_number_parameters 512
_refine_ls_number_reflns 7364
_refine_ls_number_restraints 0
_refine_ls_restrained_S_all 1.069
_refine_ls_R_factor_all 0.0650
_refine_ls_R_factor_gt 0.0509
_refine_ls_shift/su_max 0.001
_refine_ls_shift/su_mean 0.000
_refine_ls_structure_factor_coef Fsqd
_refine_ls_weighting_details 'calc w=1/[\s^2^(Fo^2^)+(0.0674P)^2^+4.3119P] where P=(Fo^2^+2Fc^2^)/3'
_refine_ls_weighting_scheme calc
_refine_ls_wR_factor_gt 0.1260
_refine_ls_wR_factor_ref 0.1369
_reflns_number_gt 5971
_reflns_number_total 7364
_reflns_threshold_expression >2sigma(I)
_cod_data_source_file b813454e.txt
_cod_data_source_block s+isomer
_cod_database_code 7103573

loop_
_symmetry_equiv_pos_as_xyz
'x, y, z'
'-x+1/2, -y, z+1/2'
'x+1/2, -y+1/2, -z'
'-x, y+1/2, -z+1/2'
'-x, -y, -z'
'x-1/2, y, -z-1/2'
'-x-1/2, y-1/2, z'
'x, -y-1/2, z-1/2'

loop_
_atom_site_label
_atom_site_type_symbol
_atom_site_fract_x
_atom_site_fract_y
_atom_site_fract_z
_atom_site_U_iso_or_equiv
_atom_site_adp_type
_atom_site_occupancy
_atom_site_symmetry_multiplicity
_atom_site_calc_flag
_atom_site_refinement_flags
_atom_site_disorder_assembly
_atom_site_disorder_group
C1 C 0.09166(10) 0.14153(8) 0.55828(10) 0.0210(4) Uani 1 1 d . . .
H1 H 0.1040 0.1744 0.5317 0.025 Uiso 1 1 calc R . .
N1 N 0.06717(9) 0.09000(7) 0.53470(8) 0.0223(4) Uani 1 1 d . . .
C2 C 0.05535(11) 0.05307(9) 0.58862(10) 0.0252(5) Uani 1 1 d . . .
H2 H 0.0382 0.0144 0.5853 0.030 Uiso 1 1 calc R . .
C3 C 0.07216(11) 0.08084(9) 0.64722(10) 0.0251(5) Uani 1 1 d . . .
H3 H 0.0691 0.0658 0.6920 0.030 Uiso 1 1 calc R . .
C4 C 0.09531(10) 0.13734(8) 0.62759(10) 0.0211(4) Uani 1 1 d . . .
S1 S 0.12278(2) 0.19695(2) 0.67415(2) 0.02032(14) Uani 1 1 d . . .
C5 C 0.19991(10) 0.17389(9) 0.72063(10) 0.0225(4) Uani 1 1 d . . .
C6 C 0.24133(11) 0.12837(9) 0.69748(11) 0.0262(5) Uani 1 1 d . . .
H4 H 0.2270 0.1063 0.6591 0.031 Uiso 1 1 calc R . .
C7 C 0.30452(11) 0.11561(10) 0.73176(11) 0.0293(5) Uani 1 1 d . . .
H5 H 0.3337 0.0845 0.7163 0.035 Uiso 1 1 calc R . .
C8 C 0.32581(11) 0.14748(10) 0.78825(11) 0.0290(5) Uani 1 1 d . . .
C9 C 0.28324(11) 0.19372(9) 0.80927(11) 0.0290(5) Uani 1 1 d . . .
H6 H 0.2974 0.2162 0.8473 0.035 Uiso 1 1 calc R . .
C10 C 0.22049(11) 0.20731(9) 0.77538(10) 0.0254(5) Uani 1 1 d . . .
H7 H 0.1920 0.2392 0.7896 0.031 Uiso 1 1 calc R . .
C11 C 0.39232(12) 0.13144(11) 0.82713(13) 0.0391(6) Uani 1 1 d . . .
H8 H 0.3791 0.1081 0.8668 0.059 Uiso 1 1 calc R . .
H9 H 0.4168 0.1668 0.8421 0.059 Uiso 1 1 calc R . .
H10 H 0.4243 0.1089 0.7978 0.059 Uiso 1 1 calc R . .
C12 C 0.05534(10) 0.20824(9) 0.73658(10) 0.0213(4) Uani 1 1 d . . .
C13 C 0.01136(11) 0.25559(9) 0.72474(10) 0.0252(5) Uani 1 1 d . . .
H11 H 0.0205 0.2811 0.6879 0.030 Uiso 1 1 calc R . .
C14 C -0.04644(11) 0.26495(9) 0.76785(11) 0.0281(5) Uani 1 1 d . . .
H12 H -0.0770 0.2972 0.7602 0.034 Uiso 1 1 calc R . .
C15 C -0.06016(10) 0.22791(10) 0.82187(10) 0.0273(5) Uani 1 1 d . . .
C16 C -0.01440(11) 0.18115(10) 0.83255(10) 0.0289(5) Uani 1 1 d . . .
H13 H -0.0232 0.1557 0.8695 0.035 Uiso 1 1 calc R . .
C17 C 0.04379(11) 0.17088(9) 0.79051(10) 0.0251(5) Uani 1 1 d . . .
H14 H 0.0749 0.1390 0.7985 0.030 Uiso 1 1 calc R . .
C18 C -0.12380(11) 0.23740(11) 0.86717(12) 0.0377(6) Uani 1 1 d . . .
H15 H -0.1437 0.2761 0.8589 0.057 Uiso 1 1 calc R . .
H16 H -0.1089 0.2343 0.9147 0.057 Uiso 1 1 calc R . .
H17 H -0.1603 0.2080 0.8574 0.057 Uiso 1 1 calc R . .
C19 C 0.05968(11) 0.07641(8) 0.46368(10) 0.0237(5) Uani 1 1 d . . .
C20 C 0.11282(11) 0.04316(9) 0.43268(11) 0.0271(5) Uani 1 1 d . . .
C21 C 0.10656(13) 0.03351(10) 0.36344(11) 0.0343(5) Uani 1 1 d . . .
H18 H 0.1425 0.0114 0.3411 0.041 Uiso 1 1 calc R . .
C22 C 0.04965(14) 0.05499(10) 0.32574(11) 0.0371(6) Uani 1 1 d . . .
C23 C -0.00216(13) 0.08707(10) 0.35881(12) 0.0373(6) Uani 1 1 d . . .
H19 H -0.0414 0.1018 0.3334 0.045 Uiso 1 1 calc R . .
C24 C 0.00128(12) 0.09861(9) 0.42834(11) 0.0300(5) Uani 1 1 d . . .
C25 C 0.17490(13) 0.01960(11) 0.47215(12) 0.0389(6) Uani 1 1 d . . .
H20 H 0.1937 0.0498 0.5022 0.058 Uiso 1 1 calc R . .
H21 H 0.2125 0.0071 0.4407 0.058 Uiso 1 1 calc R . .
H22 H 0.1591 -0.0136 0.4994 0.058 Uiso 1 1 calc R . .
C26 C 0.04471(18) 0.04221(14) 0.25085(13) 0.0622(9) Uani 1 1 d . . .
H23 H 0.0311 0.0015 0.2442 0.093 Uiso 1 1 calc R . .
H24 H 0.0913 0.0493 0.2295 0.093 Uiso 1 1 calc R . .
H25 H 0.0086 0.0674 0.2302 0.093 Uiso 1 1 calc R . .
C27 C -0.05535(13) 0.13378(11) 0.46337(15) 0.0460(7) Uani 1 1 d . . .
H26 H -0.0655 0.1168 0.5080 0.069 Uiso 1 1 calc R . .
H27 H -0.0991 0.1338 0.4359 0.069 Uiso 1 1 calc R . .
H28 H -0.0384 0.1737 0.4691 0.069 Uiso 1 1 calc R . .
B1 B 0.12962(12) 0.34411(10) 0.52584(11) 0.0210(5) Uani 1 1 d . . .
C28 C 0.16251(10) 0.28307(8) 0.49580(10) 0.0206(4) Uani 1 1 d . . .
C29 C 0.13292(11) 0.25732(9) 0.43735(10) 0.0232(4) Uani 1 1 d . . .
H29 H 0.0942 0.2765 0.4155 0.028 Uiso 1 1 calc R . .
C30 C 0.15732(11) 0.20543(9) 0.41004(10) 0.0262(5) Uani 1 1 d . . .
H30 H 0.1345 0.1892 0.3714 0.031 Uiso 1 1 calc R . .
C31 C 0.21529(11) 0.17743(9) 0.43956(12) 0.0301(5) Uani 1 1 d . . .
H31 H 0.2329 0.1422 0.4210 0.036 Uiso 1 1 calc R . .
C32 C 0.24687(12) 0.20149(9) 0.49611(12) 0.0315(5) Uani 1 1 d . . .
H32 H 0.2870 0.1830 0.5163 0.038 Uiso 1 1 calc R . .
C33 C 0.22039(10) 0.25288(9) 0.52396(11) 0.0258(5) Uani 1 1 d . . .
H33 H 0.2425 0.2680 0.5636 0.031 Uiso 1 1 calc R . .
C34 C 0.04770(10) 0.33404(8) 0.55548(10) 0.0206(4) Uani 1 1 d . . .
C35 C 0.01494(11) 0.37744(9) 0.59516(11) 0.0256(5) Uani 1 1 d . . .
H34 H 0.0419 0.4110 0.6066 0.031 Uiso 1 1 calc R . .
C36 C -0.05485(11) 0.37328(10) 0.61823(11) 0.0298(5) Uani 1 1 d . . .
H35 H -0.0747 0.4038 0.6446 0.036 Uiso 1 1 calc R . .
C37 C -0.09583(11) 0.32514(9) 0.60317(11) 0.0295(5) Uani 1 1 d . . .
H36 H -0.1436 0.3219 0.6194 0.035 Uiso 1 1 calc R . .
C38 C -0.06604(11) 0.28173(9) 0.56401(11) 0.0279(5) Uani 1 1 d . . .
H37 H -0.0936 0.2485 0.5527 0.033 Uiso 1 1 calc R . .
C39 C 0.00412(10) 0.28647(9) 0.54097(10) 0.0230(4) Uani 1 1 d . . .
H38 H 0.0232 0.2559 0.5141 0.028 Uiso 1 1 calc R . .
C40 C 0.18089(10) 0.36937(9) 0.58737(10) 0.0228(4) Uani 1 1 d . . .
C41 C 0.23523(12) 0.40974(11) 0.57767(12) 0.0392(6) Uani 1 1 d . . .
H39 H 0.2423 0.4249 0.5334 0.047 Uiso 1 1 calc R . .
C42 C 0.27976(14) 0.42904(13) 0.62961(13) 0.0480(7) Uani 1 1 d . . .
H40 H 0.3164 0.4564 0.6200 0.058 Uiso 1 1 calc R . .
C43 C 0.27115(13) 0.40894(11) 0.69456(12) 0.0414(6) Uani 1 1 d . . .
H41 H 0.3009 0.4225 0.7304 0.050 Uiso 1 1 calc R . .
C44 C 0.21821(13) 0.36854(11) 0.70653(12) 0.0389(6) Uani 1 1 d . . .
H42 H 0.2115 0.3536 0.7510 0.047 Uiso 1 1 calc R . .
C45 C 0.17492(12) 0.34978(10) 0.65419(11) 0.0324(5) Uani 1 1 d . . .
H43 H 0.1390 0.3219 0.6642 0.039 Uiso 1 1 calc R . .
C46 C 0.12607(10) 0.39056(8) 0.46196(10) 0.0208(4) Uani 1 1 d . . .
C47 C 0.18429(11) 0.39721(9) 0.41753(10) 0.0246(5) Uani 1 1 d . . .
H44 H 0.2257 0.3740 0.4246 0.030 Uiso 1 1 calc R . .
C48 C 0.18406(11) 0.43595(9) 0.36399(10) 0.0276(5) Uani 1 1 d . . .
H45 H 0.2251 0.4393 0.3357 0.033 Uiso 1 1 calc R . .
C49 C 0.12423(12) 0.47003(9) 0.35130(11) 0.0316(5) Uani 1 1 d . . .
H46 H 0.1238 0.4968 0.3146 0.038 Uiso 1 1 calc R . .
C50 C 0.06549(13) 0.46430(10) 0.39298(12) 0.0340(5) Uani 1 1 d . . .
H47 H 0.0238 0.4868 0.3846 0.041 Uiso 1 1 calc R . .
C51 C 0.06683(11) 0.42564(9) 0.44728(11) 0.0271(5) Uani 1 1 d . . .
H48 H 0.0258 0.4230 0.4756 0.033 Uiso 1 1 calc R . .
C52 C 0.36360(17) 0.44747(16) 0.0499(2) 0.0707(9) Uani 1 1 d . . .
H49 H 0.3901 0.4704 0.0165 0.106 Uiso 1 1 calc R . .
H50 H 0.3142 0.4421 0.0343 0.106 Uiso 1 1 calc R . .
H51 H 0.3866 0.4095 0.0553 0.106 Uiso 1 1 calc R . .
O1 O 0.3633(3) 0.47664(16) 0.11241(17) 0.1440(15) Uani 1 1 d . . .
H52 H 0.3515 0.5114 0.1063 0.216 Uiso 1 1 calc R . .

loop_
_atom_site_aniso_label
_atom_site_aniso_U_11
_atom_site_aniso_U_22
_atom_site_aniso_U_33
_atom_site_aniso_U_23
_atom_site_aniso_U_13
_atom_site_aniso_U_12
C1 0.0217(10) 0.0189(10) 0.0223(10) -0.0007(8) -0.0003(8) 0.0002(8)
N1 0.0269(9) 0.0196(9) 0.0205(9) -0.0015(7) -0.0027(7) 0.0006(7)
C2 0.0301(11) 0.0202(10) 0.0253(11) 0.0025(8) 0.0005(9) -0.0040(8)
C3 0.0283(11) 0.0256(11) 0.0214(10) 0.0031(8) 0.0017(9) -0.0031(9)
C4 0.0213(10) 0.0222(10) 0.0197(10) -0.0027(8) -0.0012(8) -0.0001(8)
S1 0.0202(3) 0.0227(3) 0.0180(3) -0.00229(19) 0.00153(19) -0.00169(19)
C5 0.0195(10) 0.0277(11) 0.0202(10) 0.0016(8) 0.0021(8) -0.0036(8)
C6 0.0229(11) 0.0314(11) 0.0242(11) -0.0022(9) 0.0035(9) -0.0013(9)
C7 0.0219(11) 0.0329(12) 0.0330(12) 0.0042(10) 0.0055(9) 0.0018(9)
C8 0.0211(11) 0.0352(12) 0.0305(12) 0.0087(10) -0.0002(9) -0.0063(9)
C9 0.0278(12) 0.0327(12) 0.0265(11) 0.0004(9) -0.0030(9) -0.0094(9)
C10 0.0229(11) 0.0284(11) 0.0250(11) -0.0016(9) 0.0015(9) -0.0029(9)
C11 0.0287(12) 0.0452(14) 0.0433(14) 0.0112(12) -0.0083(10) -0.0038(10)
C12 0.0185(10) 0.0261(10) 0.0194(10) -0.0049(8) -0.0009(8) -0.0028(8)
C13 0.0259(11) 0.0245(11) 0.0252(11) -0.0027(9) 0.0008(9) -0.0021(9)
C14 0.0230(11) 0.0308(12) 0.0307(12) -0.0073(9) 0.0004(9) 0.0026(9)
C15 0.0193(11) 0.0394(13) 0.0231(11) -0.0105(9) -0.0001(8) -0.0042(9)
C16 0.0249(11) 0.0413(13) 0.0206(11) 0.0014(9) 0.0017(9) -0.0063(10)
C17 0.0227(11) 0.0314(12) 0.0212(10) 0.0004(9) -0.0016(8) -0.0006(9)
C18 0.0273(12) 0.0544(16) 0.0316(13) -0.0132(11) 0.0059(10) -0.0048(11)
C19 0.0339(12) 0.0172(10) 0.0200(10) -0.0003(8) -0.0051(9) -0.0037(9)
C20 0.0327(12) 0.0238(11) 0.0247(11) -0.0008(9) 0.0010(9) -0.0017(9)
C21 0.0475(14) 0.0304(12) 0.0251(12) -0.0038(10) 0.0053(10) -0.0076(10)
C22 0.0564(16) 0.0329(13) 0.0220(11) 0.0061(10) -0.0055(11) -0.0191(11)
C23 0.0491(15) 0.0277(12) 0.0351(13) 0.0095(10) -0.0195(11) -0.0107(11)
C24 0.0361(12) 0.0182(10) 0.0356(12) 0.0033(9) -0.0115(10) -0.0038(9)
C25 0.0372(13) 0.0433(14) 0.0363(13) -0.0042(11) -0.0019(10) 0.0114(11)
C26 0.091(2) 0.073(2) 0.0228(13) 0.0050(13) -0.0083(14) -0.0342(18)
C27 0.0411(15) 0.0360(14) 0.0609(17) -0.0090(12) -0.0203(13) 0.0116(11)
B1 0.0212(12) 0.0199(11) 0.0219(11) -0.0015(9) -0.0003(9) -0.0014(9)
C28 0.0194(10) 0.0212(10) 0.0213(10) 0.0035(8) 0.0036(8) -0.0026(8)
C29 0.0258(11) 0.0236(10) 0.0203(10) 0.0025(8) 0.0007(8) 0.0005(8)
C30 0.0328(12) 0.0253(11) 0.0206(10) -0.0011(8) 0.0047(9) -0.0044(9)
C31 0.0282(12) 0.0234(11) 0.0388(13) -0.0042(9) 0.0126(10) 0.0014(9)
C32 0.0212(11) 0.0296(11) 0.0439(14) -0.0025(10) -0.0001(10) 0.0055(9)
C33 0.0201(10) 0.0278(11) 0.0297(11) -0.0009(9) -0.0023(9) -0.0001(9)
C34 0.0225(10) 0.0202(10) 0.0190(10) 0.0015(8) -0.0027(8) 0.0011(8)
C35 0.0263(11) 0.0212(10) 0.0294(11) -0.0026(9) 0.0020(9) -0.0021(8)
C36 0.0269(12) 0.0291(12) 0.0333(12) -0.0028(10) 0.0045(9) 0.0056(9)
C37 0.0189(11) 0.0338(12) 0.0359(12) 0.0025(10) 0.0034(9) 0.0006(9)
C38 0.0243(11) 0.0265(11) 0.0328(12) 0.0010(9) -0.0008(9) -0.0056(9)
C39 0.0245(11) 0.0210(10) 0.0235(10) -0.0001(8) -0.0006(8) 0.0006(8)
C40 0.0209(10) 0.0221(10) 0.0254(11) -0.0033(8) 0.0000(8) 0.0018(8)
C41 0.0377(14) 0.0537(15) 0.0263(12) 0.0024(11) -0.0012(10) -0.0219(12)
C42 0.0403(14) 0.0683(18) 0.0355(14) -0.0010(13) -0.0044(11) -0.0279(13)
C43 0.0404(14) 0.0521(16) 0.0317(13) -0.0066(11) -0.0115(11) -0.0131(12)
C44 0.0465(15) 0.0441(14) 0.0260(12) 0.0036(10) -0.0059(10) -0.0088(12)
C45 0.0365(13) 0.0314(12) 0.0295(12) 0.0015(10) -0.0048(10) -0.0112(10)
C46 0.0237(10) 0.0178(10) 0.0210(10) -0.0041(8) -0.0022(8) -0.0024(8)
C47 0.0254(11) 0.0233(10) 0.0251(11) -0.0023(8) -0.0007(8) 0.0022(8)
C48 0.0323(12) 0.0266(11) 0.0240(11) -0.0023(9) 0.0041(9) -0.0043(9)
C49 0.0449(14) 0.0245(11) 0.0253(11) 0.0043(9) 0.0015(10) 0.0005(10)
C50 0.0388(13) 0.0280(12) 0.0351(13) 0.0061(10) -0.0001(10) 0.0086(10)
C51 0.0257(11) 0.0246(11) 0.0312(12) 0.0002(9) 0.0019(9) 0.0029(9)
C52 0.0530(19) 0.075(2) 0.084(3) 0.014(2) -0.0080(17) -0.0029(17)
O1 0.220(4) 0.118(3) 0.095(2) 0.050(2) 0.032(2) 0.069(3)

loop_
_atom_type_symbol
_atom_type_description
_atom_type_scat_dispersion_real
_atom_type_scat_dispersion_imag
_atom_type_scat_source
C C 0.0033 0.0016 'International Tables Vol C Tables 4.2.6.8 and 6.1.1.4'
H H 0.0000 0.0000 'International Tables Vol C Tables 4.2.6.8 and 6.1.1.4'
B B 0.0013 0.0007 'International Tables Vol C Tables 4.2.6.8 and 6.1.1.4'
N N 0.0061 0.0033 'International Tables Vol C Tables 4.2.6.8 and 6.1.1.4'
O O 0.0106 0.0060 'International Tables Vol C Tables 4.2.6.8 and 6.1.1.4'
S S 0.1246 0.1234 'International Tables Vol C Tables 4.2.6.8 and 6.1.1.4'

loop_
_geom_angle_atom_site_label_1
_geom_angle_atom_site_label_2
_geom_angle_atom_site_label_3
_geom_angle
_geom_angle_site_symmetry_1
_geom_angle_site_symmetry_3
_geom_angle_publ_flag
N1 C1 C4 107.24(17) . . ?
N1 C1 H1 126.4 . . ?
C4 C1 H1 126.4 . . ?
C1 N1 C2 109.34(16) . . ?
C1 N1 C19 123.80(17) . . ?
C2 N1 C19 126.75(16) . . ?
C3 C2 N1 109.09(18) . . ?
C3 C2 H2 125.5 . . ?
N1 C2 H2 125.5 . . ?
C2 C3 C4 105.68(18) . . ?
C2 C3 H3 127.2 . . ?
C4 C3 H3 127.2 . . ?
C1 C4 C3 108.64(17) . . ?
C1 C4 S1 119.14(15) . . ?
C3 C4 S1 132.20(15) . . ?
C4 S1 C12 105.83(9) . . ?
C4 S1 C5 105.92(10) . . ?
C12 S1 C5 105.05(9) . . ?
C10 C5 C6 121.75(19) . . ?
C10 C5 S1 117.31(16) . . ?
C6 C5 S1 120.53(16) . . ?
C5 C6 C7 118.4(2) . . ?
C5 C6 H4 120.8 . . ?
C7 C6 H4 120.8 . . ?
C6 C7 C8 121.3(2) . . ?
C6 C7 H5 119.4 . . ?
C8 C7 H5 119.4 . . ?
C7 C8 C9 118.61(19) . . ?
C7 C8 C11 120.9(2) . . ?
C9 C8 C11 120.5(2) . . ?
C10 C9 C8 120.9(2) . . ?
C10 C9 H6 119.6 . . ?
C8 C9 H6 119.6 . . ?
C5 C10 C9 119.1(2) . . ?
C5 C10 H7 120.4 . . ?
C9 C10 H7 120.4 . . ?
C8 C11 H8 109.5 . . ?
C8 C11 H9 109.5 . . ?
H8 C11 H9 109.5 . . ?
C8 C11 H10 109.5 . . ?
H8 C11 H10 109.5 . . ?
H9 C11 H10 109.5 . . ?
C17 C12 C13 121.79(18) . . ?
C17 C12 S1 123.35(16) . . ?
C13 C12 S1 114.72(15) . . ?
C12 C13 C14 118.6(2) . . ?
C12 C13 H11 120.7 . . ?
C14 C13 H11 120.7 . . ?
C15 C14 C13 121.1(2) . . ?
C15 C14 H12 119.5 . . ?
C13 C14 H12 119.5 . . ?
C14 C15 C16 118.62(19) . . ?
C14 C15 C18 120.8(2) . . ?
C16 C15 C18 120.6(2) . . ?
C17 C16 C15 121.5(2) . . ?
C17 C16 H13 119.2 . . ?
C15 C16 H13 119.2 . . ?
C12 C17 C16 118.3(2) . . ?
C12 C17 H14 120.8 . . ?
C16 C17 H14 120.8 . . ?
C15 C18 H15 109.5 . . ?
C15 C18 H16 109.5 . . ?
H15 C18 H16 109.5 . . ?
C15 C18 H17 109.5 . . ?
H15 C18 H17 109.5 . . ?
H16 C18 H17 109.5 . . ?
C24 C19 C20 122.73(19) . . ?
C24 C19 N1 118.83(19) . . ?
C20 C19 N1 118.40(18) . . ?
C21 C20 C19 117.3(2) . . ?
C21 C20 C25 121.2(2) . . ?
C19 C20 C25 121.51(19) . . ?
C20 C21 C22 122.2(2) . . ?
C20 C21 H18 118.9 . . ?
C22 C21 H18 118.9 . . ?
C23 C22 C21 118.4(2) . . ?
C23 C22 C26 121.6(2) . . ?
C21 C22 C26 120.1(3) . . ?
C22 C23 C24 122.2(2) . . ?
C22 C23 H19 118.9 . . ?
C24 C23 H19 118.9 . . ?
C19 C24 C23 117.2(2) . . ?
C19 C24 C27 121.4(2) . . ?
C23 C24 C27 121.4(2) . . ?
C20 C25 H20 109.5 . . ?
C20 C25 H21 109.5 . . ?
H20 C25 H21 109.5 . . ?
C20 C25 H22 109.5 . . ?
H20 C25 H22 109.5 . . ?
H21 C25 H22 109.5 . . ?
C22 C26 H23 109.5 . . ?
C22 C26 H24 109.5 . . ?
H23 C26 H24 109.5 . . ?
C22 C26 H25 109.5 . . ?
H23 C26 H25 109.5 . . ?
H24 C26 H25 109.5 . . ?
C24 C27 H26 109.5 . . ?
C24 C27 H27 109.5 . . ?
H26 C27 H27 109.5 . . ?
C24 C27 H28 109.5 . . ?
H26 C27 H28 109.5 . . ?
H27 C27 H28 109.5 . . ?
C28 B1 C40 110.44(16) . . ?
C28 B1 C46 107.16(16) . . ?
C40 B1 C46 110.71(16) . . ?
C28 B1 C34 110.63(16) . . ?
C40 B1 C34 109.06(16) . . ?
C46 B1 C34 108.81(15) . . ?
C33 C28 C29 114.67(18) . . ?
C33 C28 B1 124.80(18) . . ?
C29 C28 B1 120.53(17) . . ?
C30 C29 C28 123.45(19) . . ?
C30 C29 H29 118.3 . . ?
C28 C29 H29 118.3 . . ?
C29 C30 C31 119.6(2) . . ?
C29 C30 H30 120.2 . . ?
C31 C30 H30 120.2 . . ?
C32 C31 C30 119.1(2) . . ?
C32 C31 H31 120.5 . . ?
C30 C31 H31 120.5 . . ?
C31 C32 C33 120.5(2) . . ?
C31 C32 H32 119.7 . . ?
C33 C32 H32 119.7 . . ?
C32 C33 C28 122.6(2) . . ?
C32 C33 H33 118.7 . . ?
C28 C33 H33 118.7 . . ?
C39 C34 C35 114.74(18) . . ?
C39 C34 B1 125.27(17) . . ?
C35 C34 B1 119.85(17) . . ?
C36 C35 C34 122.81(19) . . ?
C36 C35 H34 118.6 . . ?
C34 C35 H34 118.6 . . ?
C37 C36 C35 120.5(2) . . ?
C37 C36 H35 119.8 . . ?
C35 C36 H35 119.8 . . ?
C36 C37 C38 118.66(19) . . ?
C36 C37 H36 120.7 . . ?
C38 C37 H36 120.7 . . ?
C37 C38 C39 120.3(2) . . ?
C37 C38 H37 119.8 . . ?
C39 C38 H37 119.8 . . ?
C38 C39 C34 122.98(19) . . ?
C38 C39 H38 118.5 . . ?
C34 C39 H38 118.5 . . ?
C41 C40 C45 113.86(19) . . ?
C41 C40 B1 123.96(18) . . ?
C45 C40 B1 122.13(18) . . ?
C40 C41 C42 123.3(2) . . ?
C40 C41 H39 118.3 . . ?
C42 C41 H39 118.3 . . ?
C43 C42 C41 120.6(2) . . ?
C43 C42 H40 119.7 . . ?
C41 C42 H40 119.7 . . ?
C42 C43 C44 118.2(2) . . ?
C42 C43 H41 120.9 . . ?
C44 C43 H41 120.9 . . ?
C43 C44 C45 120.3(2) . . ?
C43 C44 H42 119.9 . . ?
C45 C44 H42 119.9 . . ?
C44 C45 C40 123.8(2) . . ?
C44 C45 H43 118.1 . . ?
C40 C45 H43 118.1 . . ?
C51 C46 C47 114.82(18) . . ?
C51 C46 B1 124.24(17) . . ?
C47 C46 B1 120.94(17) . . ?
C48 C47 C46 122.95(19) . . ?
C48 C47 H44 118.5 . . ?
C46 C47 H44 118.5 . . ?
C47 C48 C49 120.4(2) . . ?
C47 C48 H45 119.8 . . ?
C49 C48 H45 119.8 . . ?
C50 C49 C48 118.7(2) . . ?
C50 C49 H46 120.7 . . ?
C48 C49 H46 120.7 . . ?
C49 C50 C51 120.4(2) . . ?
C49 C50 H47 119.8 . . ?
C51 C50 H47 119.8 . . ?
C50 C51 C46 122.8(2) . . ?
C50 C51 H48 118.6 . . ?
C46 C51 H48 118.6 . . ?
O1 C52 H49 109.5 . . ?
O1 C52 H50 109.5 . . ?
H49 C52 H50 109.5 . . ?
O1 C52 H51 109.5 . . ?
H49 C52 H51 109.5 . . ?
H50 C52 H51 109.5 . . ?
C52 O1 H52 109.5 . . ?

loop_
_geom_bond_atom_site_label_1
_geom_bond_atom_site_label_2
_geom_bond_distance
_geom_bond_site_symmetry_2
_geom_bond_publ_flag
C1 N1 1.355(2) . ?
C1 C4 1.371(3) . ?
C1 H1 0.9500 . ?
N1 C2 1.379(3) . ?
N1 C19 1.441(3) . ?
C2 C3 1.357(3) . ?
C2 H2 0.9500 . ?
C3 C4 1.426(3) . ?
C3 H3 0.9500 . ?
C4 S1 1.730(2) . ?
S1 C12 1.780(2) . ?
S1 C5 1.788(2) . ?
C5 C10 1.380(3) . ?
C5 C6 1.381(3) . ?
C6 C7 1.391(3) . ?
C6 H4 0.9500 . ?
C7 C8 1.392(3) . ?
C7 H5 0.9500 . ?
C8 C9 1.393(3) . ?
C8 C11 1.505(3) . ?
C9 C10 1.384(3) . ?
C9 H6 0.9500 . ?
C10 H7 0.9500 . ?
C11 H8 0.9800 . ?
C11 H9 0.9800 . ?
C11 H10 0.9800 . ?
C12 C17 1.385(3) . ?
C12 C13 1.386(3) . ?
C13 C14 1.390(3) . ?
C13 H11 0.9500 . ?
C14 C15 1.388(3) . ?
C14 H12 0.9500 . ?
C15 C16 1.391(3) . ?
C15 C18 1.502(3) . ?
C16 C17 1.387(3) . ?
C16 H13 0.9500 . ?
C17 H14 0.9500 . ?
C18 H15 0.9800 . ?
C18 H16 0.9800 . ?
C18 H17 0.9800 . ?
C19 C24 1.391(3) . ?
C19 C20 1.395(3) . ?
C20 C21 1.387(3) . ?
C20 C25 1.498(3) . ?
C21 C22 1.388(3) . ?
C21 H18 0.9500 . ?
C22 C23 1.381(4) . ?
C22 C26 1.507(3) . ?
C23 C24 1.397(3) . ?
C23 H19 0.9500 . ?
C24 C27 1.501(3) . ?
C25 H20 0.9800 . ?
C25 H21 0.9800 . ?
C25 H22 0.9800 . ?
C26 H23 0.9800 . ?
C26 H24 0.9800 . ?
C26 H25 0.9800 . ?
C27 H26 0.9800 . ?
C27 H27 0.9800 . ?
C27 H28 0.9800 . ?
B1 C28 1.645(3) . ?
B1 C40 1.651(3) . ?
B1 C46 1.654(3) . ?
B1 C34 1.654(3) . ?
C28 C33 1.400(3) . ?
C28 C29 1.409(3) . ?
C29 C30 1.389(3) . ?
C29 H29 0.9500 . ?
C30 C31 1.388(3) . ?
C30 H30 0.9500 . ?
C31 C32 1.377(3) . ?
C31 H31 0.9500 . ?
C32 C33 1.396(3) . ?
C32 H32 0.9500 . ?
C33 H33 0.9500 . ?
C34 C39 1.395(3) . ?
C34 C35 1.409(3) . ?
C35 C36 1.384(3) . ?
C35 H34 0.9500 . ?
C36 C37 1.380(3) . ?
C36 H35 0.9500 . ?
C37 C38 1.381(3) . ?
C37 H36 0.9500 . ?
C38 C39 1.391(3) . ?
C38 H37 0.9500 . ?
C39 H38 0.9500 . ?
C40 C41 1.390(3) . ?
C40 C45 1.396(3) . ?
C41 C42 1.392(3) . ?
C41 H39 0.9500 . ?
C42 C43 1.370(3) . ?
C42 H40 0.9500 . ?
C43 C44 1.379(3) . ?
C43 H41 0.9500 . ?
C44 C45 1.380(3) . ?
C44 H42 0.9500 . ?
C45 H43 0.9500 . ?
C46 C51 1.401(3) . ?
C46 C47 1.404(3) . ?
C47 C48 1.382(3) . ?
C47 H44 0.9500 . ?
C48 C49 1.389(3) . ?
C48 H45 0.9500 . ?
C49 C50 1.376(3) . ?
C49 H46 0.9500 . ?
C50 C51 1.393(3) . ?
C50 H47 0.9500 . ?
C51 H48 0.9500 . ?
C52 O1 1.403(5) . ?
C52 H49 0.9800 . ?
C52 H50 0.9800 . ?
C52 H51 0.9800 . ?
O1 H52 0.8400 . ?

loop_
_geom_torsion_atom_site_label_1
_geom_torsion_atom_site_label_2
_geom_torsion_atom_site_label_3
_geom_torsion_atom_site_label_4
_geom_torsion
_geom_torsion_site_symmetry_1
_geom_torsion_site_symmetry_2
_geom_torsion_site_symmetry_3
_geom_torsion_site_symmetry_4
_geom_torsion_publ_flag
C4 C1 N1 C2 -0.1(2) . . . . ?
C4 C1 N1 C19 -176.55(17) . . . . ?
C1 N1 C2 C3 0.1(2) . . . . ?
C19 N1 C2 C3 176.41(18) . . . . ?
N1 C2 C3 C4 0.0(2) . . . . ?
N1 C1 C4 C3 0.1(2) . . . . ?
N1 C1 C4 S1 -178.41(13) . . . . ?
C2 C3 C4 C1 0.0(2) . . . . ?
C2 C3 C4 S1 178.19(17) . . . . ?
C1 C4 S1 C12 127.39(17) . . . . ?
C3 C4 S1 C12 -50.7(2) . . . . ?
C1 C4 S1 C5 -121.42(16) . . . . ?
C3 C4 S1 C5 60.5(2) . . . . ?
C4 S1 C5 C10 -162.41(16) . . . . ?
C12 S1 C5 C10 -50.66(18) . . . . ?
C4 S1 C5 C6 24.80(19) . . . . ?
C12 S1 C5 C6 136.54(17) . . . . ?
C10 C5 C6 C7 1.5(3) . . . . ?
S1 C5 C6 C7 173.94(15) . . . . ?
C5 C6 C7 C8 0.3(3) . . . . ?
C6 C7 C8 C9 -1.5(3) . . . . ?
C6 C7 C8 C11 176.9(2) . . . . ?
C7 C8 C9 C10 0.9(3) . . . . ?
C11 C8 C9 C10 -177.4(2) . . . . ?
C6 C5 C10 C9 -2.0(3) . . . . ?
S1 C5 C10 C9 -174.71(15) . . . . ?
C8 C9 C10 C5 0.8(3) . . . . ?
C4 S1 C12 C17 69.36(19) . . . . ?
C5 S1 C12 C17 -42.45(19) . . . . ?
C4 S1 C12 C13 -106.39(16) . . . . ?
C5 S1 C12 C13 141.80(15) . . . . ?
C17 C12 C13 C14 -1.0(3) . . . . ?
S1 C12 C13 C14 174.81(15) . . . . ?
C12 C13 C14 C15 0.1(3) . . . . ?
C13 C14 C15 C16 0.5(3) . . . . ?
C13 C14 C15 C18 -178.41(19) . . . . ?
C14 C15 C16 C17 -0.3(3) . . . . ?
C18 C15 C16 C17 178.64(19) . . . . ?
C13 C12 C17 C16 1.2(3) . . . . ?
S1 C12 C17 C16 -174.22(15) . . . . ?
C15 C16 C17 C12 -0.6(3) . . . . ?
C1 N1 C19 C24 -77.7(3) . . . . ?
C2 N1 C19 C24 106.4(2) . . . . ?
C1 N1 C19 C20 100.0(2) . . . . ?
C2 N1 C19 C20 -75.8(3) . . . . ?
C24 C19 C20 C21 1.3(3) . . . . ?
N1 C19 C20 C21 -176.33(18) . . . . ?
C24 C19 C20 C25 -179.7(2) . . . . ?
N1 C19 C20 C25 2.6(3) . . . . ?
C19 C20 C21 C22 -0.9(3) . . . . ?
C25 C20 C21 C22 -179.8(2) . . . . ?
C20 C21 C22 C23 0.1(3) . . . . ?
C20 C21 C22 C26 -178.8(2) . . . . ?
C21 C22 C23 C24 0.3(3) . . . . ?
C26 C22 C23 C24 179.2(2) . . . . ?
C20 C19 C24 C23 -1.0(3) . . . . ?
N1 C19 C24 C23 176.69(18) . . . . ?
C20 C19 C24 C27 179.4(2) . . . . ?
N1 C19 C24 C27 -2.9(3) . . . . ?
C22 C23 C24 C19 0.1(3) . . . . ?
C22 C23 C24 C27 179.7(2) . . . . ?
C40 B1 C28 C33 7.6(3) . . . . ?
C46 B1 C28 C33 128.27(19) . . . . ?
C34 B1 C28 C33 -113.2(2) . . . . ?
C40 B1 C28 C29 -171.95(17) . . . . ?
C46 B1 C28 C29 -51.3(2) . . . . ?
C34 B1 C28 C29 67.2(2) . . . . ?
C33 C28 C29 C30 1.5(3) . . . . ?
B1 C28 C29 C30 -178.91(18) . . . . ?
C28 C29 C30 C31 -2.1(3) . . . . ?
C29 C30 C31 C32 0.8(3) . . . . ?
C30 C31 C32 C33 0.9(3) . . . . ?
C31 C32 C33 C28 -1.5(3) . . . . ?
C29 C28 C33 C32 0.3(3) . . . . ?
B1 C28 C33 C32 -179.27(19) . . . . ?
C28 B1 C34 C39 -16.8(3) . . . . ?
C40 B1 C34 C39 -138.43(19) . . . . ?
C46 B1 C34 C39 100.7(2) . . . . ?
C28 B1 C34 C35 167.74(17) . . . . ?
C40 B1 C34 C35 46.1(2) . . . . ?
C46 B1 C34 C35 -74.8(2) . . . . ?
C39 C34 C35 C36 0.2(3) . . . . ?
B1 C34 C35 C36 176.16(19) . . . . ?
C34 C35 C36 C37 0.4(3) . . . . ?
C35 C36 C37 C38 -0.8(3) . . . . ?
C36 C37 C38 C39 0.6(3) . . . . ?
C37 C38 C39 C34 0.0(3) . . . . ?
C35 C34 C39 C38 -0.4(3) . . . . ?
B1 C34 C39 C38 -176.07(19) . . . . ?
C28 B1 C40 C41 94.1(2) . . . . ?
C46 B1 C40 C41 -24.4(3) . . . . ?
C34 B1 C40 C41 -144.1(2) . . . . ?
C28 B1 C40 C45 -83.2(2) . . . . ?
C46 B1 C40 C45 158.24(19) . . . . ?
C34 B1 C40 C45 38.5(3) . . . . ?
C45 C40 C41 C42 0.0(4) . . . . ?
B1 C40 C41 C42 -177.5(2) . . . . ?
C40 C41 C42 C43 -0.8(4) . . . . ?
C41 C42 C43 C44 1.1(4) . . . . ?
C42 C43 C44 C45 -0.8(4) . . . . ?
C43 C44 C45 C40 0.0(4) . . . . ?
C41 C40 C45 C44 0.4(3) . . . . ?
B1 C40 C45 C44 178.0(2) . . . . ?
C28 B1 C46 C51 133.98(19) . . . . ?
C40 B1 C46 C51 -105.5(2) . . . . ?
C34 B1 C46 C51 14.3(3) . . . . ?
C28 B1 C46 C47 -45.8(2) . . . . ?
C40 B1 C46 C47 74.7(2) . . . . ?
C34 B1 C46 C47 -165.44(17) . . . . ?
C51 C46 C47 C48 1.0(3) . . . . ?
B1 C46 C47 C48 -179.21(18) . . . . ?
C46 C47 C48 C49 -0.9(3) . . . . ?
C47 C48 C49 C50 -0.1(3) . . . . ?
C48 C49 C50 C51 1.0(3) . . . . ?
C49 C50 C51 C46 -0.9(3) . . . . ?
C47 C46 C51 C50 -0.1(3) . . . . ?
B1 C46 C51 C50 -179.9(2) . . . . ?

loop_
_cod_related_entry_id
_cod_related_entry_database
_cod_related_entry_code
1 ChemSpider 30653081
